data_2203495
loop_
_publ_author_name
'Fallon, Gary D.'
'Langford, Steven J.'
'Lee, Marcia A.-P.'

_publ_section_title
;
 <i>N</i>,<i>N</i>'-Bis(2-carboxyethyl)-1,4,5,8-naphthalenetetracarboxylic
 diimine dimethylformamide disolvate
;
_journal_issue 4
_journal_name_full 'Acta Crystallographica Section E'
_journal_page_first o542
_journal_page_last o543
_journal_paper_doi 10.1107/S1600536804004350
_journal_volume 60
_journal_year 2004
_chemical_formula_iupac 'C20 H14 N2 O8, 2C3 H7 N O'
_chemical_formula_moiety 'C20 H14 N2 O8, 2C3 H7 N O'
_chemical_formula_sum 'C26 H28 N4 O10'
_chemical_formula_weight 556.52
_chemical_name_systematic
;
N,N'-Bis(2-carboxyethyl)-1,4,5,8-naphthalenetetracarboxylic diimine
dimethylformamide disolvate
;
_space_group_IT_number 2
_symmetry_cell_setting triclinic
_symmetry_space_group_name_Hall '-P 1'
_symmetry_space_group_name_H-M 'P -1'
_atom_sites_solution_hydrogens geom
_atom_sites_solution_primary direct
_atom_sites_solution_secondary difmap
_cell_angle_alpha 111.9850(10)
_cell_angle_beta 95.5780(10)
_cell_angle_gamma 94.0950(10)
_cell_formula_units_Z 1
_cell_length_a 4.95190(10)
_cell_length_b 10.8758(2)
_cell_length_c 12.9078(3)
_cell_measurement_reflns_used 11976
_cell_measurement_temperature 123(2)
_cell_measurement_theta_max 28.3
_cell_measurement_theta_min 3.1
_cell_volume 637.17(2)
_computing_cell_refinement 'HKL Scalepack (Otwinowski & Minor 1997)'
_computing_data_collection 'Collect (Nonius, 1997--2000)'
_computing_data_reduction 'HKL Denzo (Otwinowski & Minor 1997) and Scalepack'
_computing_molecular_graphics 'Ortep-3 for Windows (Farrugia, 1997)'
_computing_publication_material 'WinGX (Farrugia, 1999)'
_computing_structure_refinement 'SHELXL97 (Sheldrick, 1997)'
_computing_structure_solution 'SHELXS97 (Sheldrick, 1997)'
_diffrn_ambient_temperature 123(2)
_diffrn_detector_area_resol_mean 9
_diffrn_measured_fraction_theta_full 0.995
_diffrn_measured_fraction_theta_max 0.987
_diffrn_measurement_device '95mm CCD camera on \k-goniostat'
_diffrn_measurement_device_type 'Nonius KappaCCD'
_diffrn_measurement_method CCD
_diffrn_radiation_monochromator 'horizonally mounted graphite crystal'
_diffrn_radiation_source 'fine-focus sealed tube'
_diffrn_radiation_type MoK\a
_diffrn_radiation_wavelength 0.71073
_diffrn_reflns_av_R_equivalents 0.0337
_diffrn_reflns_av_sigmaI/netI 0.0427
_diffrn_reflns_limit_h_max 6
_diffrn_reflns_limit_h_min -6
_diffrn_reflns_limit_k_max 14
_diffrn_reflns_limit_k_min -14
_diffrn_reflns_limit_l_max 17
_diffrn_reflns_limit_l_min -17
_diffrn_reflns_number 11976
_diffrn_reflns_theta_full 27.50
_diffrn_reflns_theta_max 28.29
_diffrn_reflns_theta_min 3.13
_diffrn_standards_decay_% '< 0.1'
_diffrn_standards_number 0
_exptl_absorpt_coefficient_mu 0.113
_exptl_absorpt_correction_type none
_exptl_crystal_colour red
_exptl_crystal_density_diffrn 1.450
_exptl_crystal_density_method 'not measured'
_exptl_crystal_description plate
_exptl_crystal_F_000 292
_exptl_crystal_size_max 0.26
_exptl_crystal_size_mid 0.12
_exptl_crystal_size_min 0.05
_refine_diff_density_max 0.339
_refine_diff_density_min -0.260
_refine_ls_extinction_method none
_refine_ls_goodness_of_fit_ref 1.055
_refine_ls_hydrogen_treatment constr
_refine_ls_matrix_type full
_refine_ls_number_parameters 183
_refine_ls_number_reflns 3132
_refine_ls_number_restraints 0
_refine_ls_restrained_S_all 1.055
_refine_ls_R_factor_all 0.0685
_refine_ls_R_factor_gt 0.0420
_refine_ls_shift/su_max 0.001
_refine_ls_shift/su_mean 0.000
_refine_ls_structure_factor_coef Fsqd
_refine_ls_weighting_details 'calc w=1/[\s^2^(Fo^2^)+(0.0504P)^2^+0.1167P] where P=(Fo^2^+2Fc^2^)/3'
_refine_ls_weighting_scheme calc
_refine_ls_wR_factor_gt 0.0978
_refine_ls_wR_factor_ref 0.1078
_reflns_number_gt 2266
_reflns_number_total 3132
_reflns_threshold_expression I>2\s(I)
_cod_data_source_file su6080.cif
_cod_data_source_block I
_cod_depositor_comments
;
The following automatic conversions were performed:
'_symmetry_cell_setting' value 'Triclinic' changed to 'triclinic'
according to '/home/saulius/struct/CIF-dictionaries/cif_core.dic'
dictionary named 'cif_core.dic' version 2.4.1 from 2010-06-29.

Automatic conversion script
Id: cif_fix_enum 1527 2010-12-29 10:47:43Z saulius 

The following automatic conversions were performed:

'_symmetry_cell_setting' value 'Triclinic' changed to 'triclinic'
according to /home/saulius/struct/CIF-dictionaries/cif_core.dic
dictionary named 'cif_core.dic' version 2.4.1 from 2010-06-29.

Automatic conversion script
Id: cif_fix_values 1715 2011-07-08 13:25:40Z adriana 
;
_cod_database_code 2203495
_cod_database_fobs_code 2203495

loop_
_symmetry_equiv_pos_as_xyz
'x, y, z'
'-x, -y, -z'

loop_
_atom_site_label
_atom_site_fract_x
_atom_site_fract_y
_atom_site_fract_z
_atom_site_U_iso_or_equiv
_atom_site_adp_type
_atom_site_calc_flag
_atom_site_refinement_flags
_atom_site_occupancy
_atom_site_type_symbol
C1 0.4386(3) 0.49628(13) 0.23584(12) 0.0214(3) Uani d . 1 C
C2 0.4498(3) 0.57134(13) 0.15918(11) 0.0202(3) Uani d . 1 C
H2A 0.3526 0.5146 0.0836 0.024 Uiso calc R 1 H
H2B 0.6426 0.5923 0.1511 0.024 Uiso calc R 1 H
C3 0.3198(3) 0.70013(13) 0.20541(12) 0.0206(3) Uani d . 1 C
H3A 0.1200 0.6786 0.1999 0.025 Uiso calc R 1 H
H3B 0.3925 0.7486 0.2860 0.025 Uiso calc R 1 H
N4 0.3746(2) 0.78706(11) 0.14326(9) 0.0187(3) Uani d . 1 N
C5 0.6107(3) 0.87750(13) 0.18261(11) 0.0180(3) Uani d . 1 C
C6 0.6592(2) 0.96879(13) 0.12316(11) 0.0169(3) Uani d . 1 C
C7 0.4761(2) 0.95622(12) 0.02825(11) 0.0150(3) Uani d . 1 C
C8 0.2454(2) 0.85935(12) -0.01183(11) 0.0163(3) Uani d . 1 C
C9 0.1893(3) 0.76971(13) 0.04845(11) 0.0190(3) Uani d . 1 C
O10 -0.0095(2) 0.68612(10) 0.01956(9) 0.0281(3) Uani d . 1 O
C11 0.0698(3) 0.84859(13) -0.10511(11) 0.0191(3) Uani d . 1 C
H11 -0.0844 0.7826 -0.1317 0.023 Uiso calc R 1 H
C12 0.8817(3) 1.06495(13) 0.16099(11) 0.0192(3) Uani d . 1 C
H12 1.0033 1.0729 0.2254 0.023 Uiso calc R 1 H
O13 0.7657(2) 0.88150(10) 0.26362(8) 0.0258(2) Uani d . 1 O
O14 0.5612(2) 0.38693(10) 0.20171(9) 0.0295(3) Uani d . 1 O
H14 0.5486 0.3485 0.2469 0.035 Uiso calc R 1 H
O15 0.3318(3) 0.53306(12) 0.32075(10) 0.0419(3) Uani d . 1 O
O16 0.4929(2) 0.25131(10) 0.33046(9) 0.0319(3) Uani d . 1 O
C17 0.3413(3) 0.29651(14) 0.40350(12) 0.0254(3) Uani d . 1 C
H17 0.2954 0.3843 0.4187 0.030 Uiso calc R 1 H
N18 0.2389(2) 0.23137(12) 0.46183(10) 0.0243(3) Uani d . 1 N
C19 0.3013(3) 0.09786(15) 0.44595(13) 0.0314(4) Uani d . 1 C
H19A 0.1389 0.0338 0.4078 0.047 Uiso calc R 1 H
H19B 0.3569 0.0938 0.5195 0.047 Uiso calc R 1 H
H19C 0.4503 0.0756 0.3998 0.047 Uiso calc R 1 H
C20 0.0541(3) 0.29017(18) 0.54327(14) 0.0368(4) Uani d . 1 C
H20A 0.0421 0.3829 0.5517 0.055 Uiso calc R 1 H
H20B 0.1234 0.2879 0.6162 0.055 Uiso calc R 1 H
H20C -0.1276 0.2393 0.5167 0.055 Uiso calc R 1 H

loop_
_atom_site_aniso_label
_atom_site_aniso_U_11
_atom_site_aniso_U_22
_atom_site_aniso_U_33
_atom_site_aniso_U_12
_atom_site_aniso_U_13
_atom_site_aniso_U_23
C1 0.0247(7) 0.0179(7) 0.0227(8) 0.0014(6) 0.0037(6) 0.0093(6)
C2 0.0243(7) 0.0185(7) 0.0189(7) 0.0004(6) 0.0036(5) 0.0086(6)
C3 0.0226(7) 0.0222(7) 0.0239(7) 0.0013(6) 0.0059(5) 0.0164(6)
N4 0.0205(5) 0.0191(6) 0.0216(6) 0.0019(5) 0.0054(5) 0.0129(5)
C5 0.0198(6) 0.0163(6) 0.0197(7) 0.0037(5) 0.0054(5) 0.0080(5)
C6 0.0187(6) 0.0158(6) 0.0179(7) 0.0043(5) 0.0058(5) 0.0073(5)
C7 0.0155(6) 0.0131(6) 0.0174(7) 0.0042(5) 0.0058(5) 0.0056(5)
C8 0.0172(6) 0.0140(6) 0.0193(7) 0.0029(5) 0.0050(5) 0.0073(5)
C9 0.0194(6) 0.0172(6) 0.0221(7) 0.0023(5) 0.0044(5) 0.0092(6)
O10 0.0269(5) 0.0258(5) 0.0348(6) -0.0074(4) -0.0008(4) 0.0183(5)
C11 0.0179(6) 0.0160(6) 0.0229(7) -0.0010(5) 0.0025(5) 0.0073(5)
C12 0.0203(6) 0.0190(7) 0.0179(7) 0.0018(5) 0.0005(5) 0.0071(5)
O13 0.0286(5) 0.0279(5) 0.0242(6) -0.0002(4) -0.0022(4) 0.0158(4)
O14 0.0439(6) 0.0240(5) 0.0304(6) 0.0139(5) 0.0149(5) 0.0171(5)
O15 0.0669(8) 0.0372(7) 0.0420(7) 0.0263(6) 0.0335(6) 0.0286(6)
O16 0.0443(6) 0.0316(6) 0.0304(6) 0.0144(5) 0.0154(5) 0.0195(5)
C17 0.0321(8) 0.0229(7) 0.0248(8) 0.0069(6) 0.0040(6) 0.0126(6)
N18 0.0259(6) 0.0265(6) 0.0241(7) 0.0037(5) 0.0035(5) 0.0138(5)
C19 0.0442(9) 0.0249(8) 0.0286(9) 0.0010(7) 0.0000(7) 0.0158(7)
C20 0.0311(8) 0.0518(11) 0.0362(10) 0.0120(8) 0.0124(7) 0.0236(8)

loop_
_atom_type_symbol
_atom_type_description
_atom_type_scat_dispersion_real
_atom_type_scat_dispersion_imag
_atom_type_scat_source
C C 0.0033 0.0016 'International Tables Vol C Tables 4.2.6.8 and 6.1.1.4'
H H 0.0000 0.0000 'International Tables Vol C Tables 4.2.6.8 and 6.1.1.4'
N N 0.0061 0.0033 'International Tables Vol C Tables 4.2.6.8 and 6.1.1.4'
O O 0.0106 0.0060 'International Tables Vol C Tables 4.2.6.8 and 6.1.1.4'

loop_
_geom_angle_atom_site_label_1
_geom_angle_atom_site_label_2
_geom_angle_atom_site_label_3
_geom_angle_site_symmetry_1
_geom_angle_site_symmetry_3
_geom_angle
O15 C1 O14 . . 123.37(13)
O15 C1 C2 . . 123.53(12)
O14 C1 C2 . . 113.09(11)
C1 C2 C3 . . 111.07(11)
C1 C2 H2A . . 109.4
C3 C2 H2A . . 109.4
C1 C2 H2B . . 109.4
C3 C2 H2B . . 109.4
H2A C2 H2B . . 108.0
N4 C3 C2 . . 111.71(11)
N4 C3 H3A . . 109.3
C2 C3 H3A . . 109.3
N4 C3 H3B . . 109.3
C2 C3 H3B . . 109.3
H3A C3 H3B . . 107.9
C5 N4 C9 . . 125.39(11)
C5 N4 C3 . . 117.02(11)
C9 N4 C3 . . 117.57(11)
O13 C5 N4 . . 120.55(12)
O13 C5 C6 . . 122.49(12)
N4 C5 C6 . . 116.94(11)
C12 C6 C7 . . 120.47(11)
C12 C6 C5 . . 119.99(12)
C7 C6 C5 . . 119.54(11)
C6 C7 C8 . . 121.69(11)
C6 C7 C7 . 2_675 119.23(14)
C8 C7 C7 . 2_675 119.08(15)
C11 C8 C7 . . 120.66(11)
C11 C8 C9 . . 119.80(11)
C7 C8 C9 . . 119.53(11)
O10 C9 N4 . . 120.51(12)
O10 C9 C8 . . 122.69(12)
N4 C9 C8 . . 116.78(11)
C8 C11 C12 . 2_675 120.09(12)
C8 C11 H11 . . 120.0
C12 C11 H11 2_675 . 120.0
C6 C12 C11 . 2_675 120.48(12)
C6 C12 H12 . . 119.8
C11 C12 H12 2_675 . 119.8
C1 O14 H14 . . 109.5
O16 C17 N18 . . 124.78(13)
O16 C17 H17 . . 117.6
N18 C17 H17 . . 117.6
C17 N18 C19 . . 121.57(12)
C17 N18 C20 . . 121.19(12)
C19 N18 C20 . . 117.23(12)
N18 C19 H19A . . 109.5
N18 C19 H19B . . 109.5
H19A C19 H19B . . 109.5
N18 C19 H19C . . 109.5
H19A C19 H19C . . 109.5
H19B C19 H19C . . 109.5
N18 C20 H20A . . 109.5
N18 C20 H20B . . 109.5
H20A C20 H20B . . 109.5
N18 C20 H20C . . 109.5
H20A C20 H20C . . 109.5
H20B C20 H20C . . 109.5

loop_
_geom_bond_atom_site_label_1
_geom_bond_atom_site_label_2
_geom_bond_site_symmetry_2
_geom_bond_distance
C1 O15 . 1.2065(17)
C1 O14 . 1.3189(16)
C1 C2 . 1.5025(18)
C2 C3 . 1.5198(18)
C2 H2A . 0.9900
C2 H2B . 0.9900
C3 N4 . 1.4779(16)
C3 H3A . 0.9900
C3 H3B . 0.9900
N4 C5 . 1.3924(17)
N4 C9 . 1.3997(17)
C5 O13 . 1.2205(16)
C5 C6 . 1.4847(18)
C6 C12 . 1.3764(18)
C6 C7 . 1.4079(18)
C7 C8 . 1.4098(17)
C7 C7 2_675 1.420(2)
C8 C11 . 1.3769(18)
C8 C9 . 1.4847(18)
C9 O10 . 1.2175(16)
C11 C12 2_675 1.4041(18)
C11 H11 . 0.9500
C12 C11 2_675 1.4041(18)
C12 H12 . 0.9500
O14 H14 . 0.8400
O16 C17 . 1.2400(17)
C17 N18 . 1.3221(18)
C17 H17 . 0.9500
N18 C19 . 1.4490(18)
N18 C20 . 1.4556(19)
C19 H19A . 0.9800
C19 H19B . 0.9800
C19 H19C . 0.9800
C20 H20A . 0.9800
C20 H20B . 0.9800
C20 H20C . 0.9800

loop_
_geom_hbond_atom_site_label_D
_geom_hbond_atom_site_label_H
_geom_hbond_atom_site_label_A
_geom_hbond_distance_DH
_geom_hbond_distance_HA
_geom_hbond_distance_DA
_geom_hbond_angle_DHA
O14 H14 O16 0.84 1.80 2.6315(14) 173
